data_4111183
loop_
_publ_author_name
'Nathaniel K. Szymczak'
'Lev N. Zakharov'
'David R. Tyler'

_publ_section_title
;
 Solution Chemistry of a Water-Soluble \h2-H2 Ruthenium Complex: Evidence
 for Coordinated H2 Acting as a Hydrogen Bond Donor
;
_journal_name_full 'Journal of the American Chemical Society'
_journal_page_first 15830
_journal_page_last 15835
_journal_paper_doi 10.1021/ja065532f
_journal_volume 128
_journal_year 2006
_chemical_formula_moiety 'C36 H80 Cl2 O8 P4 Ru'
_chemical_formula_sum 'C36 H80 Cl2 O8 P4 Ru'
_chemical_formula_weight 936.85
_chemical_name_systematic
; 
 ? 
;
_space_group_IT_number 14
_symmetry_cell_setting monoclinic
_symmetry_space_group_name_Hall '-P 2yn'
_symmetry_space_group_name_H-M 'P 1 21/n 1'
_atom_sites_solution_hydrogens geom
_atom_sites_solution_primary direct
_atom_sites_solution_secondary difmap
_audit_creation_method SHELXL-97
_cell_angle_alpha 90.00
_cell_angle_beta 108.108(2)
_cell_angle_gamma 90.00
_cell_formula_units_Z 2
_cell_length_a 12.6618(18)
_cell_length_b 10.2967(15)
_cell_length_c 18.735(3)
_cell_measurement_reflns_used 4830
_cell_measurement_temperature 273(2)
_cell_measurement_theta_max 27.55
_cell_measurement_theta_min 2.28
_cell_volume 2321.6(6)
_computing_cell_refinement 'Bruker SMART'
_computing_data_collection 'Bruker SMART'
_computing_data_reduction 'Bruker SAINT'
_computing_molecular_graphics 'Bruker SHELXTL'
_computing_publication_material 'Bruker SHELXTL'
_computing_structure_refinement 'SHELXL-97 (Sheldrick, 1997)'
_computing_structure_solution 'SHELXS-97 (Sheldrick, 1990)'
_diffrn_ambient_temperature 273(2)
_diffrn_measured_fraction_theta_full 0.946
_diffrn_measured_fraction_theta_max 0.946
_diffrn_measurement_device_type 'CCD area detector'
_diffrn_measurement_method 'phi and omega scans'
_diffrn_radiation_monochromator graphite
_diffrn_radiation_source 'fine-focus sealed tube'
_diffrn_radiation_type MoK\a
_diffrn_radiation_wavelength 0.71073
_diffrn_reflns_av_R_equivalents 0.0450
_diffrn_reflns_av_sigmaI/netI 0.0494
_diffrn_reflns_limit_h_max 16
_diffrn_reflns_limit_h_min -16
_diffrn_reflns_limit_k_max 13
_diffrn_reflns_limit_k_min -13
_diffrn_reflns_limit_l_max 24
_diffrn_reflns_limit_l_min -24
_diffrn_reflns_number 18726
_diffrn_reflns_theta_full 28.24
_diffrn_reflns_theta_max 28.24
_diffrn_reflns_theta_min 1.72
_exptl_absorpt_coefficient_mu 0.634
_exptl_absorpt_correction_T_max 0.928
_exptl_absorpt_correction_T_min 0.838
_exptl_absorpt_correction_type multi-scan
_exptl_absorpt_process_details SADABS
_exptl_crystal_colour yellow
_exptl_crystal_density_diffrn 1.340
_exptl_crystal_density_meas 0
_exptl_crystal_description block
_exptl_crystal_F_000 996
_exptl_crystal_size_max 0.29
_exptl_crystal_size_mid 0.17
_exptl_crystal_size_min 0.12
_refine_diff_density_max 1.853
_refine_diff_density_min -1.566
_refine_diff_density_rms 0.114
_refine_ls_extinction_method none
_refine_ls_goodness_of_fit_ref 1.053
_refine_ls_hydrogen_treatment noref
_refine_ls_matrix_type full
_refine_ls_number_parameters 232
_refine_ls_number_reflns 5433
_refine_ls_number_restraints 9
_refine_ls_restrained_S_all 1.061
_refine_ls_R_factor_all 0.0802
_refine_ls_R_factor_gt 0.0611
_refine_ls_shift/su_max 0.001
_refine_ls_shift/su_mean 0.000
_refine_ls_structure_factor_coef Fsqd
_refine_ls_weighting_details 'calc w=1/[\s^2^(Fo^2^)+(0.0727P)^2^+6.1473P] where P=(Fo^2^+2Fc^2^)/3'
_refine_ls_weighting_scheme calc
_refine_ls_wR_factor_gt 0.1482
_refine_ls_wR_factor_ref 0.1602
_reflns_number_gt 4252
_reflns_number_total 5433
_reflns_threshold_expression >2sigma(I)
_cod_data_source_file ja065532fsi20060925_072421.cif
_cod_data_source_block nks2
_cod_database_code 4111183

loop_
_symmetry_equiv_pos_as_xyz
'x, y, z'
'-x+1/2, y+1/2, -z+1/2'
'-x, -y, -z'
'x-1/2, -y-1/2, z-1/2'

loop_
_atom_site_label
_atom_site_type_symbol
_atom_site_fract_x
_atom_site_fract_y
_atom_site_fract_z
_atom_site_U_iso_or_equiv
_atom_site_adp_type
_atom_site_occupancy
_atom_site_symmetry_multiplicity
_atom_site_calc_flag
_atom_site_refinement_flags
Ru1 Ru 0.0000 0.5000 0.0000 0.02338(14) Uani 1 2 d S
Cl1 Cl 0.18546(8) 0.41082(10) 0.05724(6) 0.0337(3) Uani 1 1 d .
P1 P 0.03257(9) 0.63574(10) 0.10465(6) 0.0277(2) Uani 1 1 d .
P2 P 0.07385(9) 0.67494(10) -0.04888(6) 0.0275(2) Uani 1 1 d .
O1 O 0.0700(3) 0.5515(4) 0.3515(2) 0.0518(9) Uani 1 1 d D
O2 O -0.1869(5) 0.8753(6) 0.2115(4) 0.1035(19) Uani 1 1 d D
O3 O 0.4501(3) 0.7222(5) -0.0218(2) 0.0585(11) Uani 1 1 d D
O4 O 0.0056(4) 0.8698(5) -0.2728(2) 0.0674(12) Uani 1 1 d D
C1 C 0.1352(4) 0.7570(4) 0.0971(3) 0.0398(11) Uani 1 1 d .
H1A H 0.1409 0.8260 0.1333 0.048 Uiso 1 1 calc R
H1B H 0.2077 0.7169 0.1071 0.048 Uiso 1 1 calc R
C2 C 0.0964(4) 0.8118(4) 0.0175(3) 0.0400(11) Uani 1 1 d .
H2A H 0.1522 0.8702 0.0099 0.048 Uiso 1 1 calc R
H2B H 0.0279 0.8602 0.0094 0.048 Uiso 1 1 calc R
C3 C 0.0932(4) 0.5712(4) 0.1996(2) 0.0326(9) Uani 1 1 d .
H3A H 0.0383 0.5156 0.2104 0.039 Uiso 1 1 calc R
H3B H 0.1556 0.5165 0.1996 0.039 Uiso 1 1 calc R
C4 C 0.1336(4) 0.6676(4) 0.2640(3) 0.0390(11) Uani 1 1 d .
H4A H 0.1966 0.7154 0.2583 0.047 Uiso 1 1 calc R
H4B H 0.0749 0.7295 0.2617 0.047 Uiso 1 1 calc R
C5 C 0.1674(4) 0.6017(5) 0.3394(3) 0.0455(12) Uani 1 1 d D
H5A H 0.2193 0.5319 0.3404 0.055 Uiso 1 1 calc R
H5B H 0.2033 0.6634 0.3786 0.055 Uiso 1 1 calc R
C6 C 0.0944(8) 0.4791(7) 0.4194(4) 0.084(2) Uani 1 1 d D
H6A H 0.0265 0.4469 0.4254 0.126 Uiso 1 1 calc R
H6B H 0.1312 0.5341 0.4610 0.126 Uiso 1 1 calc R
H6C H 0.1419 0.4074 0.4174 0.126 Uiso 1 1 calc R
C7 C -0.0774(4) 0.7453(4) 0.1140(3) 0.0389(11) Uani 1 1 d .
H7A H -0.0418 0.8198 0.1434 0.047 Uiso 1 1 calc R
H7B H -0.1183 0.7768 0.0643 0.047 Uiso 1 1 calc R
C8 C -0.1599(5) 0.6913(5) 0.1491(3) 0.0508(13) Uani 1 1 d D
H8A H -0.1186 0.6510 0.1964 0.061 Uiso 1 1 calc R
H8B H -0.2012 0.6230 0.1167 0.061 Uiso 1 1 calc R
C9 C -0.2495(8) 0.7915(8) 0.1657(5) 0.119(4) Uani 1 1 d D
H9A H -0.2942 0.8332 0.1198 0.143 Uiso 1 1 calc R
H9B H -0.2981 0.7470 0.1887 0.143 Uiso 1 1 calc R
C10 C -0.2782(12) 0.9568(11) 0.2230(6) 0.184(8) Uani 1 1 d D
H10A H -0.2466 1.0267 0.2568 0.276 Uiso 1 1 calc R
H10B H -0.3239 0.9044 0.2439 0.276 Uiso 1 1 calc R
H10C H -0.3225 0.9917 0.1756 0.276 Uiso 1 1 calc R
C11 C 0.2116(4) 0.6510(5) -0.0586(3) 0.0373(10) Uani 1 1 d .
H11A H 0.2629 0.6362 -0.0087 0.045 Uiso 1 1 calc R
H11B H 0.2092 0.5714 -0.0868 0.045 Uiso 1 1 calc R
C12 C 0.2621(4) 0.7561(5) -0.0955(3) 0.0418(11) Uani 1 1 d .
H12A H 0.2147 0.7695 -0.1467 0.050 Uiso 1 1 calc R
H12B H 0.2658 0.8371 -0.0684 0.050 Uiso 1 1 calc R
C13 C 0.3773(4) 0.7189(6) -0.0960(3) 0.0479(13) Uani 1 1 d D
H13A H 0.3762 0.6324 -0.1167 0.057 Uiso 1 1 calc R
H13B H 0.4025 0.7792 -0.1271 0.057 Uiso 1 1 calc R
C14 C 0.5579(4) 0.6766(8) -0.0171(4) 0.071(2) Uani 1 1 d D
H14A H 0.6049 0.6804 0.0341 0.106 Uiso 1 1 calc R
H14B H 0.5886 0.7300 -0.0477 0.106 Uiso 1 1 calc R
H14C H 0.5531 0.5884 -0.0345 0.106 Uiso 1 1 calc R
C15 C -0.0086(4) 0.7443(4) -0.1390(3) 0.0356(10) Uani 1 1 d .
H15A H 0.0135 0.7015 -0.1782 0.043 Uiso 1 1 calc R
H15B H -0.0858 0.7221 -0.1467 0.043 Uiso 1 1 calc R
C16 C -0.0023(5) 0.8909(4) -0.1502(3) 0.0432(12) Uani 1 1 d .
H16A H -0.0399 0.9357 -0.1194 0.052 Uiso 1 1 calc R
H16B H 0.0748 0.9181 -0.1339 0.052 Uiso 1 1 calc R
C17 C -0.0553(4) 0.9283(5) -0.2314(3) 0.0454(12) Uani 1 1 d D
H17A H -0.1318 0.8989 -0.2489 0.054 Uiso 1 1 calc R
H17B H -0.0545 1.0220 -0.2370 0.054 Uiso 1 1 calc R
C18 C -0.0357(6) 0.8988(10) -0.3492(4) 0.090(3) Uani 1 1 d D
H18A H 0.0089 0.8563 -0.3753 0.135 Uiso 1 1 calc R
H18B H -0.0333 0.9910 -0.3561 0.135 Uiso 1 1 calc R
H18C H -0.1110 0.8691 -0.3687 0.135 Uiso 1 1 calc R

loop_
_atom_site_aniso_label
_atom_site_aniso_U_11
_atom_site_aniso_U_22
_atom_site_aniso_U_33
_atom_site_aniso_U_23
_atom_site_aniso_U_13
_atom_site_aniso_U_12
Ru1 0.0207(2) 0.0120(2) 0.0345(3) 0.00016(17) 0.00447(17) 0.00033(16)
Cl1 0.0244(5) 0.0266(5) 0.0468(6) 0.0041(4) 0.0062(4) 0.0052(4)
P1 0.0306(5) 0.0141(4) 0.0357(6) -0.0005(4) 0.0063(4) -0.0012(4)
P2 0.0274(5) 0.0150(5) 0.0374(6) 0.0002(4) 0.0062(4) -0.0026(4)
O1 0.062(2) 0.047(2) 0.041(2) 0.0115(17) 0.0080(18) 0.0079(19)
O2 0.076(4) 0.092(4) 0.147(6) 0.002(4) 0.041(4) 0.015(3)
O3 0.0328(19) 0.087(3) 0.053(2) -0.003(2) 0.0093(16) -0.006(2)
O4 0.077(3) 0.077(3) 0.041(2) 0.010(2) 0.007(2) 0.024(2)
C1 0.050(3) 0.026(2) 0.042(3) -0.0076(19) 0.012(2) -0.018(2)
C2 0.054(3) 0.022(2) 0.044(3) -0.0043(19) 0.015(2) -0.013(2)
C3 0.036(2) 0.021(2) 0.035(2) -0.0001(17) 0.0032(18) -0.0006(17)
C4 0.043(3) 0.022(2) 0.043(3) -0.0029(19) 0.000(2) -0.0066(19)
C5 0.050(3) 0.034(3) 0.040(3) -0.005(2) -0.004(2) 0.005(2)
C6 0.121(7) 0.071(5) 0.055(4) 0.032(4) 0.021(4) 0.020(4)
C7 0.050(3) 0.025(2) 0.039(3) -0.0003(18) 0.009(2) 0.014(2)
C8 0.044(3) 0.047(3) 0.062(4) -0.010(3) 0.017(3) 0.007(2)
C9 0.133(8) 0.065(5) 0.099(6) -0.041(5) -0.054(6) 0.018(5)
C10 0.311(19) 0.146(10) 0.135(9) 0.052(8) 0.128(12) 0.181(12)
C11 0.030(2) 0.032(2) 0.050(3) 0.004(2) 0.013(2) -0.0043(19)
C12 0.037(3) 0.041(3) 0.044(3) 0.003(2) 0.009(2) -0.007(2)
C13 0.036(3) 0.058(3) 0.050(3) 0.000(3) 0.015(2) -0.013(2)
C14 0.029(3) 0.100(6) 0.080(5) 0.007(4) 0.013(3) -0.004(3)
C15 0.037(2) 0.0178(19) 0.045(3) 0.0037(18) 0.0022(19) -0.0027(17)
C16 0.061(3) 0.018(2) 0.047(3) 0.0033(19) 0.012(2) 0.005(2)
C17 0.045(3) 0.025(2) 0.058(3) 0.012(2) 0.005(2) 0.003(2)
C18 0.071(5) 0.139(8) 0.049(4) 0.014(4) 0.005(3) -0.010(5)

loop_
_atom_type_symbol
_atom_type_description
_atom_type_scat_dispersion_real
_atom_type_scat_dispersion_imag
_atom_type_scat_source
C C 0.0033 0.0016 'International Tables Vol C Tables 4.2.6.8 and 6.1.1.4'
H H 0.0000 0.0000 'International Tables Vol C Tables 4.2.6.8 and 6.1.1.4'
O O 0.0106 0.0060 'International Tables Vol C Tables 4.2.6.8 and 6.1.1.4'
P P 0.1023 0.0942 'International Tables Vol C Tables 4.2.6.8 and 6.1.1.4'
Cl Cl 0.1484 0.1585 'International Tables Vol C Tables 4.2.6.8 and 6.1.1.4'
Ru Ru -1.2594 0.8363 'International Tables Vol C Tables 4.2.6.8 and 6.1.1.4'

loop_
_geom_angle_atom_site_label_1
_geom_angle_atom_site_label_2
_geom_angle_atom_site_label_3
_geom_angle
_geom_angle_site_symmetry_1
_geom_angle_site_symmetry_3
P1 Ru1 P1 180.0 . 3_565
P1 Ru1 P2 83.13(4) . .
P1 Ru1 P2 96.87(4) 3_565 .
P1 Ru1 P2 96.87(4) . 3_565
P1 Ru1 P2 83.13(4) 3_565 3_565
P2 Ru1 P2 180.0 . 3_565
P1 Ru1 Cl1 92.20(4) . 3_565
P1 Ru1 Cl1 87.80(4) 3_565 3_565
P2 Ru1 Cl1 89.16(4) . 3_565
P2 Ru1 Cl1 90.84(4) 3_565 3_565
P1 Ru1 Cl1 87.80(4) . .
P1 Ru1 Cl1 92.20(4) 3_565 .
P2 Ru1 Cl1 90.84(4) . .
P2 Ru1 Cl1 89.16(4) 3_565 .
Cl1 Ru1 Cl1 180.0 3_565 .
C3 P1 C1 103.2(2) . .
C3 P1 C7 103.4(2) . .
C1 P1 C7 99.5(2) . .
C3 P1 Ru1 120.64(14) . .
C1 P1 Ru1 106.63(16) . .
C7 P1 Ru1 120.30(16) . .
C11 P2 C15 104.5(2) . .
C11 P2 C2 102.6(2) . .
C15 P2 C2 104.4(2) . .
C11 P2 Ru1 116.40(15) . .
C15 P2 Ru1 118.53(15) . .
C2 P2 Ru1 108.77(16) . .
C5 O1 C6 112.1(5) . .
C9 O2 C10 97.4(8) . .
C13 O3 C14 112.0(5) . .
C17 O4 C18 112.5(5) . .
C2 C1 P1 107.8(3) . .
C1 C2 P2 108.2(3) . .
C4 C3 P1 118.0(3) . .
C5 C4 C3 112.1(4) . .
O1 C5 C4 107.8(4) . .
C8 C7 P1 117.6(3) . .
C7 C8 C9 117.9(6) . .
O2 C9 C8 103.2(7) . .
C12 C11 P2 119.8(3) . .
C13 C12 C11 111.4(4) . .
O3 C13 C12 108.9(4) . .
C16 C15 P2 118.2(3) . .
C17 C16 C15 111.4(4) . .
O4 C17 C16 107.6(4) . .

loop_
_geom_bond_atom_site_label_1
_geom_bond_atom_site_label_2
_geom_bond_distance
_geom_bond_site_symmetry_2
Ru1 P1 2.3377(11) .
Ru1 P1 2.3377(11) 3_565
Ru1 P2 2.3430(11) .
Ru1 P2 2.3430(11) 3_565
Ru1 Cl1 2.4376(10) 3_565
Ru1 Cl1 2.4376(10) .
P1 C3 1.830(4) .
P1 C1 1.839(5) .
P1 C7 1.842(5) .
P2 C11 1.826(5) .
P2 C15 1.831(5) .
P2 C2 1.842(5) .
O1 C5 1.419(6) .
O1 C6 1.423(6) .
O2 C9 1.299(8) .
O2 C10 1.497(9) .
O3 C13 1.410(6) .
O3 C14 1.420(6) .
O4 C17 1.390(6) .
O4 C18 1.394(7) .
C1 C2 1.527(7) .
C3 C4 1.523(6) .
C4 C5 1.505(7) .
C7 C8 1.504(7) .
C8 C9 1.633(9) .
C11 C12 1.527(6) .
C12 C13 1.511(7) .
C15 C16 1.530(6) .
C16 C17 1.510(7) .
